data_4038984
loop_
_publ_author_name
'Faoro, Eliandro'
'de Oliveira, Gelson Manzoni'
'Lang, Ernesto Schulz'
'Pereira, Cesar Bicca'

_publ_section_title
;
 Synthesis and structural features of new aryltellurenyl iodides
;
_journal_issue 10-11
_journal_name_full 'Journal of Organometallic Chemistry'
_journal_page_first 1480
_journal_page_last 1486
_journal_paper_doi 10.1016/j.jorganchem.2010.03.004
_journal_volume 695
_journal_year 2010
_chemical_formula_moiety 'C10 H13 I2 Te, C5 H6 N'
_chemical_formula_sum 'C15 H19 I2 N Te'
_chemical_formula_weight 594.71
_chemical_name_common &#x0091;[RTeI2](PyH)&#x0092;
_chemical_name_systematic
;
 &#x0091;(pyridonium) 2,3,5,6-tetramethylphenyltellurium di-iodine&#x0092;
;
_space_group_IT_number 13
_space_group_name_Hall '-P 2yac'
_space_group_name_H-M_alt 'P 1 2/n 1'
_symmetry_cell_setting monoclinic
_symmetry_space_group_name_Hall '-P 2yac'
_symmetry_space_group_name_H-M 'P 1 2/n 1'
_atom_sites_solution_hydrogens geom
_atom_sites_solution_primary direct
_atom_sites_solution_secondary difmap
_audit_conform_dict_location ftp://ftp.iucr.org/pub/cif_core.dic
_audit_conform_dict_name cif_core.dic
_audit_conform_dict_version 2.3
_audit_creation_date 2009-11-05T15:56:54-00:00
_audit_creation_method 'WinGX routine CIF_UPDATE'
_cell_angle_alpha 90
_cell_angle_beta 109.3250(10)
_cell_angle_gamma 90
_cell_formula_units_Z 2
_cell_length_a 9.5051(3)
_cell_length_b 8.8133(3)
_cell_length_c 11.2052(4)
_cell_measurement_reflns_used 3328
_cell_measurement_temperature 170(2)
_cell_measurement_theta_max 28.54
_cell_measurement_theta_min 3.01
_cell_volume 885.79(5)
_computing_cell_refinement 'Bruker SAINT'
_computing_data_collection 'Bruker APEX II/BIS/COSMO'
_computing_data_reduction 'Bruker SADABS'
_computing_molecular_graphics 'CRYSTAL IMPACT DIAMOND 3'
_computing_publication_material 'WINGX publication routines (Farrugia, 1999)'
_computing_structure_refinement 'SHELXL-97 (Sheldrick, 1997)'
_computing_structure_solution 'Bruker SHELXS-97 (Sheldrick, 1997)'
_diffrn_ambient_temperature 170(2)
_diffrn_measured_fraction_theta_full 0.983
_diffrn_measured_fraction_theta_max 0.983
_diffrn_measurement_device_type 'Bruker APEX-II CCD'
_diffrn_measurement_method '\f and \w scans'
_diffrn_radiation_monochromator graphite
_diffrn_radiation_type MoK\a
_diffrn_radiation_wavelength 0.71073
_diffrn_reflns_av_R_equivalents 0.018
_diffrn_reflns_av_unetI/netI 0.0186
_diffrn_reflns_limit_h_max 12
_diffrn_reflns_limit_h_min -10
_diffrn_reflns_limit_k_max 11
_diffrn_reflns_limit_k_min -11
_diffrn_reflns_limit_l_max 15
_diffrn_reflns_limit_l_min -12
_diffrn_reflns_number 6970
_diffrn_reflns_theta_full 28.7
_diffrn_reflns_theta_max 28.7
_diffrn_reflns_theta_min 3.36
_diffrn_standards_number 0
_exptl_absorpt_coefficient_mu 5.153
_exptl_absorpt_correction_T_max 0.745
_exptl_absorpt_correction_T_min 0.385
_exptl_absorpt_correction_type gaussian
_exptl_absorpt_process_details SADABS
_exptl_crystal_colour red
_exptl_crystal_density_diffrn 2.23
_exptl_crystal_density_meas 2.23
_exptl_crystal_density_method 'not measured'
_exptl_crystal_description block
_exptl_crystal_F_000 548
_exptl_crystal_size_max 0.193
_exptl_crystal_size_mid 0.163
_exptl_crystal_size_min 0.057
_refine_diff_density_max 0.864
_refine_diff_density_min -0.965
_refine_diff_density_rms 0.106
_refine_ls_extinction_method none
_refine_ls_goodness_of_fit_ref 1.063
_refine_ls_hydrogen_treatment constr
_refine_ls_matrix_type full
_refine_ls_number_parameters 84
_refine_ls_number_reflns 2254
_refine_ls_number_restraints 0
_refine_ls_restrained_S_all 1.063
_refine_ls_R_factor_all 0.0255
_refine_ls_R_factor_gt 0.0222
_refine_ls_shift/su_max 0.001
_refine_ls_shift/su_mean 0
_refine_ls_structure_factor_coef Fsqd
_refine_ls_weighting_details 'calc w=1/[\s^2^(Fo^2^)+(0.0201P)^2^+1.8378P] where P=(Fo^2^+2Fc^2^)/3'
_refine_ls_weighting_scheme calc
_refine_ls_wR_factor_gt 0.0535
_refine_ls_wR_factor_ref 0.055
_reflns_number_gt 2039
_reflns_number_total 2292
_reflns_threshold_expression >2sigma(I)
_cod_data_source_file JOC-2010-695-1480.cif
_cod_data_source_block comp-3
_cod_depositor_comments
;
The following automatic conversions were performed:

data item '_symmetry_cell_setting' value 'Monoclinic' was changed to
'monoclinic' in accordance with the built-in table derived from the
CIF Core dictionary named 'cif_core.dic' version 2.4.5 last updated
on 2014-11-21.

Automatic conversion script
Id: cif_fix_values 8738 2021-04-28 16:35:53Z antanas 
;
_cod_original_sg_symbol_Hall -P2yac
_cod_original_sg_symbol_H-M P2/n
_cod_database_code 4038984

loop_
_symmetry_equiv_pos_as_xyz
'x, y, z'
'-x+1/2, y, -z+1/2'
'-x, -y, -z'
'x-1/2, -y, z-1/2'

loop_
_atom_site_label
_atom_site_type_symbol
_atom_site_fract_x
_atom_site_fract_y
_atom_site_fract_z
_atom_site_U_iso_or_equiv
_atom_site_adp_type
_atom_site_occupancy
_atom_site_symmetry_multiplicity
_atom_site_calc_flag
_atom_site_refinement_flags
_atom_site_disorder_assembly
_atom_site_disorder_group
Te1 Te 0.25 0.80192(3) 0.75 0.02117(7) Uani 1 2 d S . .
C13 C 0.2842(3) 1.2823(3) 0.8650(3) 0.0224(6) Uiso 1 1 d . . .
C11 C 0.25 1.0462(4) 0.75 0.0190(7) Uani 1 2 d S . .
C12 C 0.2861(3) 1.1230(3) 0.8665(3) 0.0194(5) Uani 1 1 d . . .
I1 I 0.00381(2) 0.78412(2) 0.85875(2) 0.03123(7) Uani 1 1 d . . .
C14 C 0.25 1.3575(4) 0.75 0.0222(8) Uani 1 2 d S . .
H14 H 0.25 1.463 0.75 0.027 Uiso 1 2 calc SR . .
C15 C 0.3213(3) 1.0447(4) 0.9928(3) 0.0255(6) Uani 1 1 d . . .
H15A H 0.3192 0.9367 0.9808 0.038 Uiso 1 1 calc R . .
H15B H 0.2485 1.0727 1.0312 0.038 Uiso 1 1 calc R . .
H15C H 0.4186 1.0747 1.0469 0.038 Uiso 1 1 calc R . .
C16 C 0.3174(4) 1.3735(4) 0.9853(3) 0.0326(7) Uani 1 1 d . . .
H16A H 0.3388 1.306 1.0563 0.049 Uiso 1 1 calc R . .
H16B H 0.2325 1.4349 0.9811 0.049 Uiso 1 1 calc R . .
H16C H 0.402 1.4377 0.9948 0.049 Uiso 1 1 calc R . .
N21 N -0.25 0.4366(5) 0.75 0.0408(10) Uani 1 2 d S . .
H21 H -0.25 0.5341 0.75 0.049 Uiso 1 2 calc SR . .
C24 C -0.25 0.1290(5) 0.75 0.0274(9) Uani 1 2 d S . .
H24 H -0.25 0.0235 0.75 0.033 Uiso 1 2 calc SR . .
C22 C -0.1212(4) 0.3595(5) 0.7617(4) 0.0405(8) Uani 1 1 d . . .
H22 H -0.0336 0.412 0.77 0.049 Uiso 1 1 calc R . .
C23 C -0.1227(4) 0.2050(5) 0.7611(4) 0.0410(9) Uani 1 1 d . . .
H23 H -0.0358 0.1516 0.7684 0.049 Uiso 1 1 calc R . .

loop_
_atom_site_aniso_label
_atom_site_aniso_U_11
_atom_site_aniso_U_22
_atom_site_aniso_U_33
_atom_site_aniso_U_23
_atom_site_aniso_U_13
_atom_site_aniso_U_12
Te1 0.02221(13) 0.01430(12) 0.02758(13) 0 0.00904(10) 0
C11 0.0176(17) 0.0151(17) 0.0249(18) 0 0.0082(14) 0
C12 0.0166(12) 0.0198(13) 0.0225(12) -0.0005(10) 0.0076(10) -0.0014(10)
I1 0.03454(13) 0.02850(12) 0.03626(12) 0.00000(8) 0.01925(9) -0.00567(8)
C14 0.027(2) 0.0119(17) 0.030(2) 0 0.0130(16) 0
C15 0.0299(15) 0.0263(15) 0.0210(13) -0.0006(11) 0.0091(11) -0.0005(12)
C16 0.0410(19) 0.0257(16) 0.0311(16) -0.0084(13) 0.0119(14) -0.0048(14)
N21 0.042(2) 0.038(2) 0.046(2) 0 0.020(2) 0
C24 0.036(2) 0.024(2) 0.0244(19) 0 0.0128(17) 0
C22 0.0268(17) 0.048(2) 0.051(2) -0.0060(18) 0.0188(15) -0.0057(16)
C23 0.0342(19) 0.047(2) 0.043(2) -0.0016(17) 0.0151(16) 0.0125(16)

loop_
_atom_type_symbol
_atom_type_description
_atom_type_scat_dispersion_real
_atom_type_scat_dispersion_imag
_atom_type_scat_source
C C 0.0033 0.0016 'International Tables Vol C Tables 4.2.6.8 and 6.1.1.4'
H H 0 0 'International Tables Vol C Tables 4.2.6.8 and 6.1.1.4'
N N 0.0061 0.0033 'International Tables Vol C Tables 4.2.6.8 and 6.1.1.4'
Te Te -0.5308 1.6751 'International Tables Vol C Tables 4.2.6.8 and 6.1.1.4'
I I -0.4742 1.8119 'International Tables Vol C Tables 4.2.6.8 and 6.1.1.4'

loop_
_geom_angle_atom_site_label_1
_geom_angle_atom_site_label_2
_geom_angle_atom_site_label_3
_geom_angle
_geom_angle_site_symmetry_1
_geom_angle_site_symmetry_3
C11 Te1 I1 93.019(6) . 2_556
C11 Te1 I1 93.019(6) . .
I1 Te1 I1 173.963(12) 2_556 .
C14 C13 C12 119.1(3) . .
C14 C13 C16 119.3(3) . .
C12 C13 C16 121.6(3) . .
C12 C11 C12 122.6(4) . 2_556
C12 C11 Te1 118.72(18) . .
C12 C11 Te1 118.72(18) 2_556 .
C13 C12 C11 118.1(3) . .
C13 C12 C15 117.8(2) . .
C11 C12 C15 124.0(3) . .
C13 C14 C13 123.0(4) 2_556 .
C13 C14 H14 118.5 2_556 .
C13 C14 H14 118.5 . .
C12 C15 H15A 109.5 . .
C12 C15 H15B 109.5 . .
H15A C15 H15B 109.5 . .
C12 C15 H15C 109.5 . .
H15A C15 H15C 109.5 . .
H15B C15 H15C 109.5 . .
C13 C16 H16A 109.5 . .
C13 C16 H16B 109.5 . .
H16A C16 H16B 109.5 . .
C13 C16 H16C 109.5 . .
H16A C16 H16C 109.5 . .
H16B C16 H16C 109.5 . .
C22 N21 C22 120.4(5) 2_456 .
C22 N21 H21 119.8 2_456 .
C22 N21 H21 119.8 . .
C23 C24 C23 120.7(5) . 2_456
C23 C24 H24 119.7 . .
C23 C24 H24 119.7 2_456 .
C23 C22 N21 119.3(4) . .
C23 C22 H22 120.4 . .
N21 C22 H22 120.4 . .
C24 C23 C22 120.2(4) . .
C24 C23 H23 119.9 . .
C22 C23 H23 119.9 . .

loop_
_geom_bond_atom_site_label_1
_geom_bond_atom_site_label_2
_geom_bond_distance
_geom_bond_site_symmetry_2
Te1 C11 2.153(4) .
Te1 I1 2.9787(2) 2_556
Te1 I1 2.9787(2) .
C13 C14 1.389(3) .
C13 C12 1.404(4) .
C13 C16 1.510(4) .
C11 C12 1.409(3) .
C11 C12 1.409(3) 2_556
C12 C15 1.509(4) .
C14 C13 1.389(3) 2_556
C14 H14 0.93 .
C15 H15A 0.96 .
C15 H15B 0.96 .
C15 H15C 0.96 .
C16 H16A 0.96 .
C16 H16B 0.96 .
C16 H16C 0.96 .
N21 C22 1.368(4) 2_456
N21 C22 1.368(4) .
N21 H21 0.86 .
C24 C23 1.352(5) .
C24 C23 1.352(5) 2_456
C24 H24 0.93 .
C22 C23 1.362(6) .
C22 H22 0.93 .
C23 H23 0.93 .
